data_1505575
loop_
_publ_author_name
'Ramakrishnan, S.'
'Srinivasan, Alagar'

_publ_section_title
;
 ansa-Metallocene-based cyclic[2]pyrroles.
;
_journal_issue 23
_journal_name_full 'Organic letters'
_journal_page_first 4769
_journal_page_last 4772
_journal_paper_doi 10.1021/ol702021k
_journal_volume 9
_journal_year 2007
_chemical_formula_sum 'C47 H40 N2 Ru'
_chemical_formula_weight 733.88
_chemical_name_common Ru-calix
_chemical_name_systematic
;
 ?
;
_space_group_IT_number 14
_symmetry_cell_setting monoclinic
_symmetry_space_group_name_Hall '-P 2ybc'
_symmetry_space_group_name_H-M 'P 1 21/c 1'
_atom_sites_solution_hydrogens geom
_atom_sites_solution_primary direct
_atom_sites_solution_secondary difmap
_audit_creation_method SHELXL-97
_cell_angle_alpha 90.00
_cell_angle_beta 90.827(2)
_cell_angle_gamma 90.00
_cell_formula_units_Z 4
_cell_length_a 17.9925(12)
_cell_length_b 10.1572(6)
_cell_length_c 19.0746(13)
_cell_measurement_reflns_used 9860
_cell_measurement_temperature 293(2)
_cell_measurement_theta_max 26.1
_cell_measurement_theta_min 2.1
_cell_volume 3485.6(4)
_computing_cell_refinement 'APEX2/SAINT (Bruker, 2004)'
_computing_data_collection 'APEX2 (Bruker, 2004)'
_computing_data_reduction 'SAINT/XPREP (Bruker, 2004)'
_computing_molecular_graphics 'ORTEP 32 (Farrugia, 1997)'
_computing_publication_material 'SHELXL-97 (Sheldrick, 1997)'
_computing_structure_refinement 'SHELXL-97 (Sheldrick, 1997)'
_computing_structure_solution 'SIR92 (Altomare etal., 1993)'
_diffrn_ambient_temperature 293(2)
_diffrn_measured_fraction_theta_full 0.999
_diffrn_measured_fraction_theta_max 0.999
_diffrn_measurement_device_type 'Bruker axs (Kappa apex2)'
_diffrn_measurement_method '\w and \f scan'
_diffrn_radiation_monochromator graphite
_diffrn_radiation_source 'fine-focus sealed tube'
_diffrn_radiation_type MoK\a
_diffrn_radiation_wavelength 0.71073
_diffrn_reflns_av_R_equivalents 0.0554
_diffrn_reflns_av_sigmaI/netI 0.0474
_diffrn_reflns_limit_h_max 21
_diffrn_reflns_limit_h_min -21
_diffrn_reflns_limit_k_max 12
_diffrn_reflns_limit_k_min -12
_diffrn_reflns_limit_l_max 21
_diffrn_reflns_limit_l_min -22
_diffrn_reflns_number 32479
_diffrn_reflns_theta_full 25.00
_diffrn_reflns_theta_max 25.00
_diffrn_reflns_theta_min 1.13
_diffrn_standards_decay_% 0
_exptl_absorpt_coefficient_mu 0.487
_exptl_absorpt_correction_T_max 0.9089
_exptl_absorpt_correction_T_min 0.8676
_exptl_absorpt_correction_type multi-scan
_exptl_absorpt_process_details '(Blessing, 1995)'
_exptl_crystal_colour yellow
_exptl_crystal_density_diffrn 1.398
_exptl_crystal_density_method 'not measured'
_exptl_crystal_description needle
_exptl_crystal_F_000 1520
_exptl_crystal_size_max 0.30
_exptl_crystal_size_mid 0.20
_exptl_crystal_size_min 0.20
_refine_diff_density_max 2.385
_refine_diff_density_min -2.316
_refine_diff_density_rms 0.236
_refine_ls_extinction_coef 0.0043(6)
_refine_ls_extinction_expression Fc^*^=kFc[1+0.001xFc^2^\l^3^/sin(2\q)]^-1/4^
_refine_ls_extinction_method SHELXL
_refine_ls_goodness_of_fit_ref 1.315
_refine_ls_hydrogen_treatment mixed
_refine_ls_matrix_type full
_refine_ls_number_parameters 467
_refine_ls_number_reflns 6133
_refine_ls_number_restraints 0
_refine_ls_restrained_S_all 1.315
_refine_ls_R_factor_all 0.1264
_refine_ls_R_factor_gt 0.1084
_refine_ls_shift/su_max 0.000
_refine_ls_shift/su_mean 0.000
_refine_ls_structure_factor_coef Fsqd
_refine_ls_weighting_details 'calc w=1/[\s^2^(Fo^2^)+(0.0684P)^2^+44.8601P] where P=(Fo^2^+2Fc^2^)/3'
_refine_ls_weighting_scheme calc
_refine_ls_wR_factor_gt 0.2581
_refine_ls_wR_factor_ref 0.2717
_reflns_number_gt 5010
_reflns_number_total 6133
_reflns_threshold_expression >2sigma(I)
_cod_data_source_file ol702021k-file006.cif
_cod_data_source_block ram163
_cod_original_sg_symbol_H-M P21/c
_cod_database_code 1505575

loop_
_symmetry_equiv_pos_as_xyz
'x, y, z'
'-x, y+1/2, -z+1/2'
'-x, -y, -z'
'x, -y-1/2, z-1/2'

loop_
_atom_site_label
_atom_site_type_symbol
_atom_site_fract_x
_atom_site_fract_y
_atom_site_fract_z
_atom_site_U_iso_or_equiv
_atom_site_adp_type
_atom_site_occupancy
_atom_site_symmetry_multiplicity
_atom_site_calc_flag
_atom_site_refinement_flags
C1 C 0.5022(5) 1.0229(10) 0.3451(5) 0.030(2) Uani 1 1 d .
C2 C 0.5196(6) 0.8961(11) 0.3666(6) 0.041(3) Uani 1 1 d .
H2 H 0.4824 0.8386 0.3804 0.050 Uiso 1 1 calc R
C3 C 0.5932(6) 0.8560(13) 0.3675(6) 0.049(3) Uani 1 1 d .
H3 H 0.6048 0.7699 0.3802 0.058 Uiso 1 1 calc R
C4 C 0.6506(7) 0.9427(14) 0.3495(7) 0.052(3) Uani 1 1 d .
H4 H 0.7001 0.9169 0.3526 0.063 Uiso 1 1 calc R
C5 C 0.6312(5) 1.0674(13) 0.3271(7) 0.047(3) Uani 1 1 d .
H5 H 0.6680 1.1255 0.3131 0.057 Uiso 1 1 calc R
C6 C 0.5578(5) 1.1067(11) 0.3252(6) 0.037(2) Uani 1 1 d .
H6 H 0.5459 1.1914 0.3103 0.045 Uiso 1 1 calc R
C7 C 0.4207(5) 1.0672(9) 0.3373(5) 0.028(2) Uani 1 1 d .
C8 C 0.4118(5) 1.2115(9) 0.3645(5) 0.028(2) Uani 1 1 d .
C9 C 0.4458(6) 1.2466(10) 0.4277(6) 0.036(2) Uani 1 1 d .
H9 H 0.4753 1.1855 0.4514 0.044 Uiso 1 1 calc R
C10 C 0.4366(7) 1.3710(12) 0.4558(7) 0.048(3) Uani 1 1 d .
H10 H 0.4571 1.3912 0.4995 0.058 Uiso 1 1 calc R
C11 C 0.3970(7) 1.4650(11) 0.4187(7) 0.051(3) Uani 1 1 d .
H11 H 0.3926 1.5498 0.4365 0.061 Uiso 1 1 calc R
C12 C 0.3645(7) 1.4338(12) 0.3563(8) 0.053(3) Uani 1 1 d .
H12 H 0.3367 1.4969 0.3321 0.063 Uiso 1 1 calc R
C13 C 0.3724(6) 1.3050(10) 0.3274(6) 0.035(2) Uani 1 1 d .
H13 H 0.3512 1.2846 0.2840 0.042 Uiso 1 1 calc R
C14 C 0.3990(5) 1.0460(9) 0.2612(5) 0.028(2) Uani 1 1 d .
C15 C 0.4373(6) 0.9910(12) 0.2091(6) 0.038(2) Uani 1 1 d .
C16 C 0.3895(7) 0.9648(13) 0.1524(6) 0.044(3) Uani 1 1 d .
C17 C 0.3193(5) 1.0022(10) 0.1703(5) 0.029(2) Uani 1 1 d .
C18 C 0.2492(5) 0.9956(9) 0.1278(4) 0.027(2) Uani 1 1 d .
C19 C 0.2442(6) 1.1204(11) 0.0794(6) 0.043(3) Uani 1 1 d .
H19A H 0.1990 1.1172 0.0520 0.064 Uiso 1 1 calc R
H19B H 0.2860 1.1220 0.0487 0.064 Uiso 1 1 calc R
H19C H 0.2445 1.1983 0.1079 0.064 Uiso 1 1 calc R
C20 C 0.2515(7) 0.8768(12) 0.0791(6) 0.047(3) Uani 1 1 d .
H20A H 0.2063 0.8726 0.0519 0.070 Uiso 1 1 calc R
H20B H 0.2568 0.7979 0.1065 0.070 Uiso 1 1 calc R
H20C H 0.2930 0.8850 0.0483 0.070 Uiso 1 1 calc R
C21 C 0.1786(5) 0.9911(9) 0.1702(5) 0.029(2) Uani 1 1 d .
C22 C 0.1094(6) 1.0364(11) 0.1538(6) 0.036(2) Uani 1 1 d .
C23 C 0.0621(6) 1.0030(12) 0.2098(6) 0.041(3) Uani 1 1 d .
C24 C 0.1040(5) 0.9483(10) 0.2614(5) 0.030(2) Uani 1 1 d .
C25 C 0.0854(5) 0.9265(9) 0.3379(5) 0.027(2) Uani 1 1 d .
C26 C 0.0914(5) 0.7808(10) 0.3632(5) 0.029(2) Uani 1 1 d .
C27 C 0.1306(5) 0.6869(10) 0.3260(6) 0.036(2) Uani 1 1 d .
H27 H 0.1525 0.7080 0.2836 0.044 Uiso 1 1 calc R
C28 C 0.1363(7) 0.5608(12) 0.3534(8) 0.053(3) Uani 1 1 d .
H28 H 0.1601 0.4964 0.3274 0.064 Uiso 1 1 calc R
C29 C 0.1086(8) 0.5278(12) 0.4162(8) 0.061(4) Uani 1 1 d .
H29 H 0.1160 0.4437 0.4344 0.073 Uiso 1 1 calc R
C30 C 0.0693(7) 0.6207(12) 0.4532(7) 0.051(3) Uani 1 1 d .
H30 H 0.0488 0.5990 0.4961 0.061 Uiso 1 1 calc R
C31 C 0.0605(6) 0.7445(12) 0.4266(6) 0.042(3) Uani 1 1 d .
H31 H 0.0332 0.8061 0.4516 0.051 Uiso 1 1 calc R
C32 C 0.0036(5) 0.9717(9) 0.3452(5) 0.029(2) Uani 1 1 d .
C33 C -0.0545(6) 0.8892(11) 0.3262(6) 0.041(3) Uani 1 1 d .
H33 H -0.0440 0.8043 0.3110 0.049 Uiso 1 1 calc R
C34 C -0.1275(6) 0.9300(13) 0.3292(6) 0.048(3) Uani 1 1 d .
H34 H -0.1654 0.8722 0.3164 0.057 Uiso 1 1 calc R
C35 C -0.1448(6) 1.0558(14) 0.3510(7) 0.055(3) Uani 1 1 d .
H35 H -0.1939 1.0838 0.3531 0.066 Uiso 1 1 calc R
C36 C -0.0867(7) 1.1393(13) 0.3698(7) 0.053(3) Uani 1 1 d .
H36 H -0.0977 1.2244 0.3845 0.064 Uiso 1 1 calc R
C37 C -0.0125(7) 1.0997(11) 0.3674(6) 0.044(3) Uani 1 1 d .
H37 H 0.0255 1.1573 0.3802 0.052 Uiso 1 1 calc R
C38 C 0.1369(5) 1.0109(10) 0.3835(5) 0.031(2) Uani 1 1 d .
C39 C 0.1756(5) 1.1262(9) 0.3596(6) 0.031(2) Uani 1 1 d .
H39 H 0.1791 1.1531 0.3132 0.038 Uiso 1 1 calc R
C40 C 0.2073(6) 1.1919(10) 0.4178(6) 0.040(3) Uani 1 1 d .
H40 H 0.2358 1.2682 0.4164 0.048 Uiso 1 1 calc R
C41 C 0.1880(6) 1.1210(11) 0.4790(6) 0.043(3) Uani 1 1 d .
H41 H 0.2012 1.1426 0.5249 0.052 Uiso 1 1 calc R
C42 C 0.1445(6) 1.0103(11) 0.4571(6) 0.038(2) Uani 1 1 d .
H42 H 0.1243 0.9476 0.4868 0.045 Uiso 1 1 calc R
C43 C 0.3708(5) 0.9765(8) 0.3820(5) 0.026(2) Uani 1 1 d .
C44 C 0.3659(6) 0.9753(9) 0.4569(5) 0.032(2) Uani 1 1 d .
H44 H 0.3869 1.0372 0.4871 0.038 Uiso 1 1 calc R
C45 C 0.3240(6) 0.8652(12) 0.4771(6) 0.045(3) Uani 1 1 d .
H45 H 0.3126 0.8419 0.5228 0.054 Uiso 1 1 calc R
C46 C 0.3025(6) 0.7964(10) 0.4158(6) 0.042(3) Uani 1 1 d .
H46 H 0.2740 0.7200 0.4144 0.051 Uiso 1 1 calc R
C47 C 0.3313(5) 0.8628(9) 0.3568(6) 0.032(2) Uani 1 1 d .
H47 H 0.3256 0.8375 0.3102 0.038 Uiso 1 1 calc R
N1 N 0.3260(4) 1.0554(8) 0.2358(4) 0.0263(17) Uani 1 1 d .
H1 H 0.2900 1.0901 0.2585 0.032 Uiso 1 1 calc R
N2 N 0.1752(4) 0.9391(8) 0.2363(4) 0.0234(16) Uani 1 1 d .
H2A H 0.2123 0.9055 0.2589 0.028 Uiso 1 1 calc R
Ru1 Ru 0.25429(5) 0.99405(8) 0.41330(4) 0.0298(3) Uani 1 1 d .
H15 H 0.483(6) 0.985(11) 0.208(6) 0.040 Uiso 1 1 d .
H16 H 0.393(6) 0.934(11) 0.115(6) 0.04(3) Uiso 1 1 d .
H22 H 0.093(5) 1.053(9) 0.102(5) 0.02(2) Uiso 1 1 d .
H23 H 0.019(5) 1.033(9) 0.211(5) 0.02(2) Uiso 1 1 d .

loop_
_atom_site_aniso_label
_atom_site_aniso_U_11
_atom_site_aniso_U_22
_atom_site_aniso_U_33
_atom_site_aniso_U_23
_atom_site_aniso_U_13
_atom_site_aniso_U_12
C1 0.030(5) 0.028(5) 0.033(5) -0.001(4) -0.007(4) 0.003(4)
C2 0.034(6) 0.037(6) 0.054(7) 0.005(5) -0.008(5) 0.001(5)
C3 0.035(6) 0.051(7) 0.060(8) 0.000(6) 0.000(5) 0.014(6)
C4 0.031(6) 0.069(9) 0.057(8) -0.012(7) -0.010(5) 0.007(6)
C5 0.005(4) 0.057(8) 0.079(9) -0.010(7) 0.001(5) -0.007(5)
C6 0.020(5) 0.037(6) 0.054(7) -0.001(5) -0.005(5) 0.000(4)
C7 0.035(5) 0.019(5) 0.030(5) -0.003(4) -0.002(4) 0.001(4)
C8 0.023(5) 0.022(5) 0.039(6) 0.003(4) 0.011(4) -0.002(4)
C9 0.035(6) 0.027(5) 0.047(6) -0.001(5) -0.005(5) -0.012(5)
C10 0.045(7) 0.040(7) 0.061(8) -0.013(6) 0.014(6) -0.014(6)
C11 0.055(8) 0.028(6) 0.071(9) -0.014(6) 0.020(7) -0.008(5)
C12 0.045(7) 0.030(6) 0.083(10) 0.021(6) 0.008(7) 0.009(5)
C13 0.030(5) 0.029(5) 0.046(6) 0.002(5) 0.003(5) 0.000(4)
C14 0.027(5) 0.019(4) 0.037(5) 0.006(4) -0.007(4) 0.003(4)
C15 0.024(5) 0.046(7) 0.044(6) -0.001(5) 0.005(4) 0.007(5)
C16 0.041(6) 0.059(8) 0.033(6) -0.006(6) 0.014(5) 0.008(6)
C17 0.037(5) 0.023(5) 0.028(5) 0.003(4) 0.006(4) 0.007(4)
C18 0.040(5) 0.020(5) 0.020(4) 0.002(4) -0.002(4) 0.001(4)
C19 0.044(7) 0.039(6) 0.045(7) 0.014(5) -0.004(5) 0.001(5)
C20 0.059(8) 0.043(7) 0.039(6) -0.012(5) 0.003(6) 0.001(6)
C21 0.035(5) 0.022(5) 0.031(5) -0.004(4) -0.001(4) 0.012(4)
C22 0.027(5) 0.047(7) 0.035(6) 0.007(5) 0.001(4) 0.006(5)
C23 0.027(5) 0.047(7) 0.050(7) 0.006(6) 0.003(5) 0.016(6)
C24 0.030(5) 0.024(5) 0.038(5) -0.004(4) 0.003(4) 0.003(4)
C25 0.018(5) 0.027(5) 0.035(5) 0.002(4) -0.004(4) -0.002(4)
C26 0.016(4) 0.027(5) 0.044(6) 0.001(4) -0.006(4) -0.004(4)
C27 0.024(5) 0.027(5) 0.058(7) -0.009(5) -0.006(5) -0.002(4)
C28 0.048(7) 0.033(6) 0.077(9) -0.004(6) -0.010(7) 0.011(6)
C29 0.074(9) 0.030(7) 0.079(10) 0.013(6) -0.030(8) 0.003(6)
C30 0.040(7) 0.048(7) 0.063(8) 0.022(6) -0.020(6) -0.018(6)
C31 0.043(7) 0.040(6) 0.043(6) 0.004(5) -0.009(5) -0.011(5)
C32 0.022(5) 0.024(5) 0.040(5) 0.006(4) 0.006(4) 0.004(4)
C33 0.028(6) 0.038(6) 0.056(7) -0.002(5) 0.007(5) -0.004(5)
C34 0.026(6) 0.057(8) 0.061(8) 0.012(6) 0.001(5) -0.006(6)
C35 0.025(6) 0.072(9) 0.069(9) 0.015(7) 0.017(6) 0.014(6)
C36 0.043(7) 0.046(7) 0.071(9) 0.004(6) 0.021(6) 0.015(6)
C37 0.050(7) 0.034(6) 0.048(7) -0.002(5) 0.016(5) 0.011(5)
C38 0.024(5) 0.031(5) 0.039(5) 0.000(5) 0.010(4) 0.000(4)
C39 0.031(5) 0.023(5) 0.040(6) -0.004(4) 0.003(4) -0.002(4)
C40 0.044(6) 0.025(5) 0.051(7) -0.015(5) 0.013(5) -0.012(5)
C41 0.047(7) 0.041(7) 0.042(6) -0.020(5) 0.010(5) -0.016(5)
C42 0.037(6) 0.035(6) 0.041(6) -0.006(5) 0.011(4) -0.008(5)
C43 0.032(5) 0.007(4) 0.041(5) 0.004(4) -0.009(4) -0.005(4)
C44 0.041(6) 0.019(5) 0.033(5) 0.005(4) -0.016(4) -0.018(4)
C45 0.048(7) 0.049(7) 0.036(6) 0.019(5) -0.011(5) -0.008(6)
C46 0.046(7) 0.022(5) 0.060(7) 0.016(5) -0.016(6) -0.004(5)
C47 0.033(5) 0.020(5) 0.041(6) -0.003(4) -0.006(4) 0.001(4)
N1 0.018(4) 0.029(4) 0.031(4) -0.004(3) 0.001(3) 0.004(3)
N2 0.016(4) 0.027(4) 0.026(4) -0.001(3) 0.000(3) 0.003(3)
Ru1 0.0390(5) 0.0226(4) 0.0278(4) -0.0008(3) -0.0002(3) -0.0119(4)

loop_
_atom_type_symbol
_atom_type_description
_atom_type_scat_dispersion_real
_atom_type_scat_dispersion_imag
_atom_type_scat_source
C C 0.0033 0.0016 'International Tables Vol C Tables 4.2.6.8 and 6.1.1.4'
H H 0.0000 0.0000 'International Tables Vol C Tables 4.2.6.8 and 6.1.1.4'
N N 0.0061 0.0033 'International Tables Vol C Tables 4.2.6.8 and 6.1.1.4'
Ru Ru -1.2594 0.8363 'International Tables Vol C Tables 4.2.6.8 and 6.1.1.4'

loop_
_geom_angle_atom_site_label_1
_geom_angle_atom_site_label_2
_geom_angle_atom_site_label_3
_geom_angle
C6 C1 C2 119.6(10)
C6 C1 C7 119.4(9)
C2 C1 C7 120.8(9)
C3 C2 C1 119.3(11)
C3 C2 H2 120.3
C1 C2 H2 120.3
C2 C3 C4 121.2(12)
C2 C3 H3 119.4
C4 C3 H3 119.4
C5 C4 C3 117.9(11)
C5 C4 H4 121.1
C3 C4 H4 121.1
C6 C5 C4 120.8(11)
C6 C5 H5 119.6
C4 C5 H5 119.6
C1 C6 C5 121.0(11)
C1 C6 H6 119.5
C5 C6 H6 119.5
C14 C7 C1 106.5(8)
C14 C7 C43 107.4(8)
C1 C7 C43 109.3(8)
C14 C7 C8 115.1(8)
C1 C7 C8 110.1(8)
C43 C7 C8 108.2(7)
C13 C8 C9 119.1(9)
C13 C8 C7 122.1(9)
C9 C8 C7 118.8(9)
C10 C9 C8 121.1(11)
C10 C9 H9 119.5
C8 C9 H9 119.5
C11 C10 C9 119.8(12)
C11 C10 H10 120.1
C9 C10 H10 120.1
C12 C11 C10 120.1(11)
C12 C11 H11 119.9
C10 C11 H11 119.9
C11 C12 C13 120.5(11)
C11 C12 H12 119.7
C13 C12 H12 119.7
C8 C13 C12 119.2(11)
C8 C13 H13 120.4
C12 C13 H13 120.4
C15 C14 N1 105.3(9)
C15 C14 C7 129.9(9)
N1 C14 C7 123.5(8)
C14 C15 C16 109.5(9)
C14 C15 H15 125(8)
C16 C15 H15 124(8)
C17 C16 C15 108.4(10)
C17 C16 H16 115(8)
C15 C16 H16 136(8)
N1 C17 C16 105.6(9)
N1 C17 C18 125.4(8)
C16 C17 C18 129.0(9)
C17 C18 C21 114.8(7)
C17 C18 C20 109.7(8)
C21 C18 C20 109.4(8)
C17 C18 C19 108.9(8)
C21 C18 C19 107.3(8)
C20 C18 C19 106.5(8)
C18 C19 H19A 109.5
C18 C19 H19B 109.5
H19A C19 H19B 109.5
C18 C19 H19C 109.5
H19A C19 H19C 109.5
H19B C19 H19C 109.5
C18 C20 H20A 109.5
C18 C20 H20B 109.5
H20A C20 H20B 109.5
C18 C20 H20C 109.5
H20A C20 H20C 109.5
H20B C20 H20C 109.5
C22 C21 N2 106.9(8)
C22 C21 C18 129.6(9)
N2 C21 C18 123.5(8)
C21 C22 C23 107.6(9)
C21 C22 H22 122(5)
C23 C22 H22 126(5)
C24 C23 C22 108.3(9)
C24 C23 H23 130(6)
C22 C23 H23 120(6)
C23 C24 N2 106.6(9)
C23 C24 C25 129.1(9)
N2 C24 C25 123.0(8)
C24 C25 C38 108.9(8)
C24 C25 C32 105.5(7)
C38 C25 C32 110.7(8)
C24 C25 C26 114.8(8)
C38 C25 C26 108.6(8)
C32 C25 C26 108.4(7)
C27 C26 C31 118.4(10)
C27 C26 C25 121.9(9)
C31 C26 C25 119.6(9)
C28 C27 C26 118.5(11)
C28 C27 H27 120.8
C26 C27 H27 120.8
C29 C28 C27 122.7(12)
C29 C28 H28 118.6
C27 C28 H28 118.6
C28 C29 C30 118.9(12)
C28 C29 H29 120.6
C30 C29 H29 120.6
C31 C30 C29 119.9(13)
C31 C30 H30 120.0
C29 C30 H30 120.0
C30 C31 C26 121.5(12)
C30 C31 H31 119.3
C26 C31 H31 119.3
C33 C32 C37 118.9(10)
C33 C32 C25 120.7(9)
C37 C32 C25 120.3(9)
C34 C33 C32 121.5(11)
C34 C33 H33 119.2
C32 C33 H33 119.2
C33 C34 C35 120.6(12)
C33 C34 H34 119.7
C35 C34 H34 119.7
C34 C35 C36 118.1(11)
C34 C35 H35 120.9
C36 C35 H35 120.9
C35 C36 C37 122.1(12)
C35 C36 H36 119.0
C37 C36 H36 119.0
C36 C37 C32 118.7(12)
C36 C37 H37 120.6
C32 C37 H37 120.6
C42 C38 C39 106.2(9)
C42 C38 C25 127.9(9)
C39 C38 C25 124.7(9)
C42 C38 Ru1 70.2(6)
C39 C38 Ru1 71.2(6)
C25 C38 Ru1 133.0(7)
C40 C39 C38 109.1(9)
C40 C39 Ru1 70.8(6)
C38 C39 Ru1 70.5(6)
C40 C39 H39 125.4
C38 C39 H39 125.4
Ru1 C39 H39 124.9
C39 C40 C41 107.9(9)
C39 C40 Ru1 71.7(6)
C41 C40 Ru1 70.4(6)
C39 C40 H40 126.1
C41 C40 H40 126.1
Ru1 C40 H40 123.5
C40 C41 C42 107.3(9)
C40 C41 Ru1 71.5(6)
C42 C41 Ru1 70.5(6)
C40 C41 H41 126.3
C42 C41 H41 126.3
Ru1 C41 H41 123.3
C38 C42 C41 109.4(10)
C38 C42 Ru1 72.0(6)
C41 C42 Ru1 70.9(6)
C38 C42 H42 125.3
C41 C42 H42 125.3
Ru1 C42 H42 123.4
C44 C43 C47 106.9(8)
C44 C43 C7 126.7(8)
C47 C43 C7 125.5(9)
C44 C43 Ru1 69.9(6)
C47 C43 Ru1 71.7(6)
C7 C43 Ru1 131.6(6)
C45 C44 C43 108.7(8)
C45 C44 Ru1 71.2(6)
C43 C44 Ru1 71.8(5)
C45 C44 H44 125.6
C43 C44 H44 125.6
Ru1 C44 H44 123.0
C44 C45 C46 108.0(9)
C44 C45 Ru1 71.0(6)
C46 C45 Ru1 71.6(6)
C44 C45 H45 126.0
C46 C45 H45 126.0
Ru1 C45 H45 123.0
C45 C46 C47 108.8(9)
C45 C46 Ru1 70.6(6)
C47 C46 Ru1 72.2(6)
C45 C46 H46 125.6
C47 C46 H46 125.6
Ru1 C46 H46 123.2
C46 C47 C43 107.6(9)
C46 C47 Ru1 70.2(6)
C43 C47 Ru1 70.3(6)
C46 C47 H47 126.2
C43 C47 H47 126.2
Ru1 C47 H47 124.9
C17 N1 C14 111.2(8)
C17 N1 H1 124.4
C14 N1 H1 124.4
C21 N2 C24 110.4(8)
C21 N2 H2A 124.8
C24 N2 H2A 124.8
C42 Ru1 C41 38.5(4)
C42 Ru1 C44 134.8(4)
C41 Ru1 C44 110.2(4)
C42 Ru1 C45 110.7(4)
C41 Ru1 C45 110.6(5)
C44 Ru1 C45 37.8(4)
C42 Ru1 C40 63.7(4)
C41 Ru1 C40 38.1(4)
C44 Ru1 C40 115.0(4)
C45 Ru1 C40 138.9(4)
C42 Ru1 C38 37.8(4)
C41 Ru1 C38 64.3(4)
C44 Ru1 C38 172.5(4)
C45 Ru1 C38 137.8(4)
C40 Ru1 C38 64.2(4)
C42 Ru1 C46 115.2(4)
C41 Ru1 C46 139.0(5)
C44 Ru1 C46 63.1(4)
C45 Ru1 C46 37.8(4)
C40 Ru1 C46 176.5(4)
C38 Ru1 C46 117.3(4)
C42 Ru1 C39 63.0(4)
C41 Ru1 C39 63.2(4)
C44 Ru1 C39 145.0(3)
C45 Ru1 C39 173.3(4)
C40 Ru1 C39 37.5(4)
C38 Ru1 C39 38.4(4)
C46 Ru1 C39 145.6(4)
C42 Ru1 C43 173.0(4)
C41 Ru1 C43 137.8(4)
C44 Ru1 C43 38.3(4)
C45 Ru1 C43 63.7(4)
C40 Ru1 C43 117.3(4)
C38 Ru1 C43 149.2(4)
C46 Ru1 C43 63.3(4)
C39 Ru1 C43 122.4(4)
C42 Ru1 C47 144.7(4)
C41 Ru1 C47 173.2(4)
C44 Ru1 C47 63.4(4)
C45 Ru1 C47 63.2(4)
C40 Ru1 C47 145.0(4)
C38 Ru1 C47 122.0(4)
C46 Ru1 C47 37.6(4)
C39 Ru1 C47 123.1(4)
C43 Ru1 C47 38.0(3)

loop_
_geom_bond_atom_site_label_1
_geom_bond_atom_site_label_2
_geom_bond_distance
C1 C6 1.372(14)
C1 C2 1.387(14)
C1 C7 1.539(13)
C2 C3 1.385(15)
C2 H2 0.9300
C3 C4 1.403(18)
C3 H3 0.9300
C4 C5 1.380(18)
C4 H4 0.9300
C5 C6 1.379(14)
C5 H5 0.9300
C6 H6 0.9300
C7 C14 1.514(13)
C7 C43 1.550(13)
C7 C8 1.564(13)
C8 C13 1.374(14)
C8 C9 1.391(14)
C9 C10 1.383(16)
C9 H9 0.9300
C10 C11 1.380(18)
C10 H10 0.9300
C11 C12 1.357(19)
C11 H11 0.9300
C12 C13 1.427(16)
C12 H12 0.9300
C13 H13 0.9300
C14 C15 1.340(15)
C14 N1 1.395(12)
C15 C16 1.398(17)
C15 H15 0.83(11)
C16 C17 1.366(15)
C16 H16 0.78(11)
C17 N1 1.365(12)
C17 C18 1.492(13)
C18 C21 1.516(13)
C18 C20 1.523(14)
C18 C19 1.570(13)
C19 H19A 0.9600
C19 H19B 0.9600
C19 H19C 0.9600
C20 H20A 0.9600
C20 H20B 0.9600
C20 H20C 0.9600
C21 C22 1.359(14)
C21 N2 1.368(12)
C22 C23 1.417(15)
C22 H22 1.05(9)
C23 C24 1.351(15)
C23 H23 0.84(10)
C24 N2 1.377(12)
C24 C25 1.519(14)
C25 C38 1.526(13)
C25 C32 1.549(12)
C25 C26 1.560(13)
C26 C27 1.387(14)
C26 C31 1.388(15)
C27 C28 1.387(16)
C27 H27 0.9300
C28 C29 1.35(2)
C28 H28 0.9300
C29 C30 1.379(19)
C29 H29 0.9300
C30 C31 1.364(16)
C30 H30 0.9300
C31 H31 0.9300
C32 C33 1.384(14)
C32 C37 1.398(14)
C33 C34 1.379(15)
C33 H33 0.9300
C34 C35 1.381(19)
C34 H34 0.9300
C35 C36 1.388(19)
C35 H35 0.9300
C36 C37 1.396(16)
C36 H36 0.9300
C37 H37 0.9300
C38 C42 1.409(14)
C38 C39 1.440(14)
C38 Ru1 2.185(10)
C39 C40 1.409(14)
C39 Ru1 2.194(10)
C39 H39 0.9300
C40 C41 1.419(16)
C40 Ru1 2.183(11)
C40 H40 0.9300
C41 C42 1.429(14)
C41 Ru1 2.168(11)
C41 H41 0.9300
C42 Ru1 2.163(10)
C42 H42 0.9300
C43 C44 1.431(14)
C43 C47 1.435(13)
C43 Ru1 2.195(10)
C44 C45 1.405(14)
C44 Ru1 2.171(10)
C44 H44 0.9300
C45 C46 1.412(16)
C45 Ru1 2.173(11)
C45 H45 0.9300
C46 C47 1.417(15)
C46 Ru1 2.187(10)
C46 H46 0.9300
C47 Ru1 2.214(10)
C47 H47 0.9300
N1 H1 0.8600
N2 H2A 0.8600

loop_
_geom_torsion_atom_site_label_1
_geom_torsion_atom_site_label_2
_geom_torsion_atom_site_label_3
_geom_torsion_atom_site_label_4
_geom_torsion
C6 C1 C2 C3 -0.2(16)
C7 C1 C2 C3 174.6(10)
C1 C2 C3 C4 2.4(18)
C2 C3 C4 C5 -3.6(19)
C3 C4 C5 C6 2.6(18)
C2 C1 C6 C5 -0.8(16)
C7 C1 C6 C5 -175.7(10)
C4 C5 C6 C1 -0.5(18)
C6 C1 C7 C14 80.6(11)
C2 C1 C7 C14 -94.3(11)
C6 C1 C7 C43 -163.6(9)
C2 C1 C7 C43 21.5(12)
C6 C1 C7 C8 -44.9(12)
C2 C1 C7 C8 140.3(10)
C14 C7 C8 C13 13.6(13)
C1 C7 C8 C13 133.9(9)
C43 C7 C8 C13 -106.6(10)
C14 C7 C8 C9 -165.4(9)
C1 C7 C8 C9 -45.0(11)
C43 C7 C8 C9 74.4(11)
C13 C8 C9 C10 4.3(15)
C7 C8 C9 C10 -176.7(9)
C8 C9 C10 C11 -4.2(17)
C9 C10 C11 C12 2.9(18)
C10 C11 C12 C13 -1.7(18)
C9 C8 C13 C12 -3.0(15)
C7 C8 C13 C12 178.0(9)
C11 C12 C13 C8 1.8(17)
C1 C7 C14 C15 4.9(14)
C43 C7 C14 C15 -112.1(12)
C8 C7 C14 C15 127.3(11)
C1 C7 C14 N1 169.7(8)
C43 C7 C14 N1 52.6(11)
C8 C7 C14 N1 -68.0(12)
N1 C14 C15 C16 -0.6(13)
C7 C14 C15 C16 166.2(10)
C14 C15 C16 C17 -1.3(14)
C15 C16 C17 N1 2.6(13)
C15 C16 C17 C18 179.4(10)
N1 C17 C18 C21 -27.7(13)
C16 C17 C18 C21 156.1(11)
N1 C17 C18 C20 -151.3(10)
C16 C17 C18 C20 32.5(15)
N1 C17 C18 C19 92.5(11)
C16 C17 C18 C19 -83.6(13)
C17 C18 C21 C22 150.3(11)
C20 C18 C21 C22 -86.0(13)
C19 C18 C21 C22 29.2(14)
C17 C18 C21 N2 -28.3(13)
C20 C18 C21 N2 95.4(11)
C19 C18 C21 N2 -149.5(9)
N2 C21 C22 C23 -3.8(12)
C18 C21 C22 C23 177.4(10)
C21 C22 C23 C24 5.0(14)
C22 C23 C24 N2 -4.0(13)
C22 C23 C24 C25 163.4(10)
C23 C24 C25 C38 -114.8(12)
N2 C24 C25 C38 50.8(12)
C23 C24 C25 C32 4.0(15)
N2 C24 C25 C32 169.6(9)
C23 C24 C25 C26 123.3(12)
N2 C24 C25 C26 -71.1(11)
C24 C25 C26 C27 17.7(12)
C38 C25 C26 C27 -104.4(10)
C32 C25 C26 C27 135.3(9)
C24 C25 C26 C31 -166.0(9)
C38 C25 C26 C31 71.9(11)
C32 C25 C26 C31 -48.4(11)
C31 C26 C27 C28 0.8(15)
C25 C26 C27 C28 177.1(9)
C26 C27 C28 C29 -3.5(18)
C27 C28 C29 C30 4(2)
C28 C29 C30 C31 -1.6(19)
C29 C30 C31 C26 -1.0(17)
C27 C26 C31 C30 1.4(15)
C25 C26 C31 C30 -175.0(9)
C24 C25 C32 C33 81.4(11)
C38 C25 C32 C33 -161.0(9)
C26 C25 C32 C33 -42.0(12)
C24 C25 C32 C37 -94.8(11)
C38 C25 C32 C37 22.8(13)
C26 C25 C32 C37 141.8(9)
C37 C32 C33 C34 -0.6(16)
C25 C32 C33 C34 -176.9(10)
C32 C33 C34 C35 0.5(18)
C33 C34 C35 C36 -0.1(18)
C34 C35 C36 C37 -0.2(19)
C35 C36 C37 C32 0.0(18)
C33 C32 C37 C36 0.4(16)
C25 C32 C37 C36 176.7(10)
C24 C25 C38 C42 -172.4(10)
C32 C25 C38 C42 72.1(13)
C26 C25 C38 C42 -46.8(13)
C24 C25 C38 C39 21.8(12)
C32 C25 C38 C39 -93.7(11)
C26 C25 C38 C39 147.5(9)
C24 C25 C38 Ru1 -74.4(11)
C32 C25 C38 Ru1 170.1(7)
C26 C25 C38 Ru1 51.2(11)
C42 C38 C39 C40 1.4(11)
C25 C38 C39 C40 169.8(9)
Ru1 C38 C39 C40 -60.5(7)
C42 C38 C39 Ru1 61.9(7)
C25 C38 C39 Ru1 -129.8(9)
C38 C39 C40 C41 -1.2(12)
Ru1 C39 C40 C41 -61.5(8)
C38 C39 C40 Ru1 60.3(7)
C39 C40 C41 C42 0.5(13)
Ru1 C40 C41 C42 -61.8(8)
C39 C40 C41 Ru1 62.3(8)
C39 C38 C42 C41 -1.1(12)
C25 C38 C42 C41 -169.0(10)
Ru1 C38 C42 C41 61.4(8)
C39 C38 C42 Ru1 -62.5(7)
C25 C38 C42 Ru1 129.7(10)
C40 C41 C42 C38 0.4(13)
Ru1 C41 C42 C38 -62.0(7)
C40 C41 C42 Ru1 62.4(8)
C14 C7 C43 C44 -172.1(9)
C1 C7 C43 C44 72.7(12)
C8 C7 C43 C44 -47.2(12)
C14 C7 C43 C47 19.8(12)
C1 C7 C43 C47 -95.4(10)
C8 C7 C43 C47 144.7(9)
C14 C7 C43 Ru1 -76.9(10)
C1 C7 C43 Ru1 167.9(7)
C8 C7 C43 Ru1 47.9(11)
C47 C43 C44 C45 -0.6(12)
C7 C43 C44 C45 -170.5(9)
Ru1 C43 C44 C45 62.0(8)
C47 C43 C44 Ru1 -62.6(7)
C7 C43 C44 Ru1 127.5(9)
C43 C44 C45 C46 0.1(13)
Ru1 C44 C45 C46 62.5(8)
C43 C44 C45 Ru1 -62.4(7)
C44 C45 C46 C47 0.4(13)
Ru1 C45 C46 C47 62.5(7)
C44 C45 C46 Ru1 -62.1(8)
C45 C46 C47 C43 -0.7(12)
Ru1 C46 C47 C43 60.7(7)
C45 C46 C47 Ru1 -61.4(8)
C44 C43 C47 C46 0.8(11)
C7 C43 C47 C46 170.9(9)
Ru1 C43 C47 C46 -60.6(7)
C44 C43 C47 Ru1 61.4(7)
C7 C43 C47 Ru1 -128.5(9)
C16 C17 N1 C14 -3.1(11)
C18 C17 N1 C14 180.0(9)
C15 C14 N1 C17 2.3(11)
C7 C14 N1 C17 -165.6(9)
C22 C21 N2 C24 1.3(11)
C18 C21 N2 C24 -179.8(9)
C23 C24 N2 C21 1.8(11)
C25 C24 N2 C21 -166.6(9)
C38 C42 Ru1 C41 118.8(10)
C38 C42 Ru1 C44 -179.0(6)
C41 C42 Ru1 C44 62.2(9)
C38 C42 Ru1 C45 -143.6(6)
C41 C42 Ru1 C45 97.5(7)
C38 C42 Ru1 C40 81.0(7)
C41 C42 Ru1 C40 -37.8(7)
C41 C42 Ru1 C38 -118.8(10)
C38 C42 Ru1 C46 -102.7(7)
C41 C42 Ru1 C46 138.4(7)
C38 C42 Ru1 C39 38.8(6)
C41 C42 Ru1 C39 -80.0(7)
C38 C42 Ru1 C43 -179(100)
C41 C42 Ru1 C43 62(3)
C38 C42 Ru1 C47 -71.1(9)
C41 C42 Ru1 C47 170.1(7)
C40 C41 Ru1 C42 -116.9(10)
C40 C41 Ru1 C44 105.2(7)
C42 C41 Ru1 C44 -138.0(6)
C40 C41 Ru1 C45 145.5(7)
C42 C41 Ru1 C45 -97.6(7)
C42 C41 Ru1 C40 116.9(10)
C40 C41 Ru1 C38 -80.3(7)
C42 C41 Ru1 C38 36.6(6)
C40 C41 Ru1 C46 176.9(7)
C42 C41 Ru1 C46 -66.2(9)
C40 C41 Ru1 C39 -37.3(6)
C42 C41 Ru1 C39 79.6(7)
C40 C41 Ru1 C43 72.3(9)
C42 C41 Ru1 C43 -170.8(6)
C40 C41 Ru1 C47 121(3)
C42 C41 Ru1 C47 -122(3)
C45 C44 Ru1 C42 62.1(9)
C43 C44 Ru1 C42 -180.0(5)
C45 C44 Ru1 C41 98.0(7)
C43 C44 Ru1 C41 -144.0(5)
C43 C44 Ru1 C45 118.0(9)
C45 C44 Ru1 C40 139.1(7)
C43 C44 Ru1 C40 -103.0(6)
C45 C44 Ru1 C38 57(3)
C43 C44 Ru1 C38 175(3)
C45 C44 Ru1 C46 -37.7(7)
C43 C44 Ru1 C46 80.3(6)
C45 C44 Ru1 C39 169.8(7)
C43 C44 Ru1 C39 -72.3(8)
C45 C44 Ru1 C43 -118.0(9)
C45 C44 Ru1 C47 -79.9(7)
C43 C44 Ru1 C47 38.0(5)
C44 C45 Ru1 C42 -137.9(6)
C46 C45 Ru1 C42 104.8(7)
C44 C45 Ru1 C41 -96.6(7)
C46 C45 Ru1 C41 146.1(7)
C46 C45 Ru1 C44 -117.3(10)
C44 C45 Ru1 C40 -64.6(9)
C46 C45 Ru1 C40 178.2(7)
C44 C45 Ru1 C38 -170.7(6)
C46 C45 Ru1 C38 72.1(9)
C44 C45 Ru1 C46 117.3(10)
C44 C45 Ru1 C39 -119(3)
C46 C45 Ru1 C39 124(3)
C44 C45 Ru1 C43 37.6(6)
C46 C45 Ru1 C43 -79.7(7)
C44 C45 Ru1 C47 80.3(7)
C46 C45 Ru1 C47 -37.0(7)
C39 C40 Ru1 C42 -79.2(7)
C41 C40 Ru1 C42 38.3(6)
C39 C40 Ru1 C41 -117.5(9)
C39 C40 Ru1 C44 151.3(6)
C41 C40 Ru1 C44 -91.2(7)
C39 C40 Ru1 C45 -171.1(6)
C41 C40 Ru1 C45 -53.6(9)
C39 C40 Ru1 C38 -36.9(6)
C41 C40 Ru1 C38 80.6(7)
C39 C40 Ru1 C46 -153(6)
C41 C40 Ru1 C46 -35(7)
C41 C40 Ru1 C39 117.5(9)
C39 C40 Ru1 C43 108.6(6)
C41 C40 Ru1 C43 -134.0(6)
C39 C40 Ru1 C47 72.7(9)
C41 C40 Ru1 C47 -169.9(7)
C39 C38 Ru1 C42 115.8(9)
C25 C38 Ru1 C42 -123.8(12)
C42 C38 Ru1 C41 -37.3(6)
C39 C38 Ru1 C41 78.6(6)
C25 C38 Ru1 C41 -161.1(10)
C42 C38 Ru1 C44 6(3)
C39 C38 Ru1 C44 122(3)
C25 C38 Ru1 C44 -118(3)
C42 C38 Ru1 C45 55.7(9)
C39 C38 Ru1 C45 171.5(7)
C25 C38 Ru1 C45 -68.2(11)
C42 C38 Ru1 C40 -79.7(7)
C39 C38 Ru1 C40 36.1(6)
C25 C38 Ru1 C40 156.4(10)
C42 C38 Ru1 C46 96.7(7)
C39 C38 Ru1 C46 -147.5(6)
C25 C38 Ru1 C46 -27.2(10)
C42 C38 Ru1 C39 -115.8(9)
C25 C38 Ru1 C39 120.3(11)
C42 C38 Ru1 C43 179.8(7)
C39 C38 Ru1 C43 -64.4(9)
C25 C38 Ru1 C43 55.9(12)
C42 C38 Ru1 C47 139.8(6)
C39 C38 Ru1 C47 -104.3(6)
C25 C38 Ru1 C47 16.0(11)
C45 C46 Ru1 C42 -91.7(7)
C47 C46 Ru1 C42 150.1(6)
C45 C46 Ru1 C41 -52.7(9)
C47 C46 Ru1 C41 -170.8(6)
C45 C46 Ru1 C44 37.6(6)
C47 C46 Ru1 C44 -80.5(6)
C47 C46 Ru1 C45 -118.2(9)
C45 C46 Ru1 C40 -20(7)
C47 C46 Ru1 C40 -138(7)
C45 C46 Ru1 C38 -134.0(7)
C47 C46 Ru1 C38 107.8(6)
C45 C46 Ru1 C39 -170.2(7)
C47 C46 Ru1 C39 71.7(9)
C45 C46 Ru1 C43 80.7(7)
C47 C46 Ru1 C43 -37.5(6)
C45 C46 Ru1 C47 118.2(9)
C40 C39 Ru1 C42 81.2(7)
C38 C39 Ru1 C42 -38.2(6)
C40 C39 Ru1 C41 37.8(6)
C38 C39 Ru1 C41 -81.7(6)
C40 C39 Ru1 C44 -49.4(9)
C38 C39 Ru1 C44 -168.9(6)
C40 C39 Ru1 C45 61(4)
C38 C39 Ru1 C45 -58(4)
C38 C39 Ru1 C40 -119.5(9)
C40 C39 Ru1 C38 119.5(9)
C40 C39 Ru1 C46 177.1(7)
C38 C39 Ru1 C46 57.7(9)
C40 C39 Ru1 C43 -93.7(7)
C38 C39 Ru1 C43 146.8(5)
C40 C39 Ru1 C47 -139.2(6)
C38 C39 Ru1 C47 101.3(6)
C44 C43 Ru1 C42 0(3)
C47 C43 Ru1 C42 117(3)
C7 C43 Ru1 C42 -122(3)
C44 C43 Ru1 C41 55.2(8)
C47 C43 Ru1 C41 171.7(7)
C7 C43 Ru1 C41 -66.6(11)
C47 C43 Ru1 C44 116.5(8)
C7 C43 Ru1 C44 -121.8(10)
C44 C43 Ru1 C45 -37.1(6)
C47 C43 Ru1 C45 79.4(6)
C7 C43 Ru1 C45 -158.9(10)
C44 C43 Ru1 C40 96.6(6)
C47 C43 Ru1 C40 -146.9(6)
C7 C43 Ru1 C40 -25.2(10)
C44 C43 Ru1 C38 -178.8(7)
C47 C43 Ru1 C38 -62.2(9)
C7 C43 Ru1 C38 59.5(11)
C44 C43 Ru1 C46 -79.5(6)
C47 C43 Ru1 C46 37.0(6)
C7 C43 Ru1 C46 158.7(10)
C44 C43 Ru1 C39 139.7(5)
C47 C43 Ru1 C39 -103.7(6)
C7 C43 Ru1 C39 17.9(10)
C44 C43 Ru1 C47 -116.5(7)
C7 C43 Ru1 C47 121.7(11)
C46 C47 Ru1 C42 -51.2(10)
C43 C47 Ru1 C42 -169.2(6)
C46 C47 Ru1 C41 63(4)
C43 C47 Ru1 C41 -55(4)
C46 C47 Ru1 C44 79.7(6)
C43 C47 Ru1 C44 -38.3(5)
C46 C47 Ru1 C45 37.2(6)
C43 C47 Ru1 C45 -80.8(6)
C46 C47 Ru1 C40 175.9(7)
C43 C47 Ru1 C40 57.9(9)
C46 C47 Ru1 C38 -94.3(7)
C43 C47 Ru1 C38 147.7(5)
C43 C47 Ru1 C46 -118.0(8)
C46 C47 Ru1 C39 -140.2(6)
C43 C47 Ru1 C39 101.8(6)
C46 C47 Ru1 C43 118.0(8)
